data_1520170
loop_
_publ_author_name
'Callear, Samantha K.'
'Hursthouse, Michael B.'

_publ_section_title
;
 Hemitetramethylethylenediamine hemioxalate hydrate
;
_journal_name_full 'Crystal Structure Report Archive'
_journal_page_first 491
_journal_year 2008
_chemical_formula_sum 'C8 H22 N2 O6'
_chemical_formula_weight 242.28
_chemical_name_systematic
;
Oxxalic Acid & TEMED
;
_space_group_IT_number 14
_symmetry_cell_setting monoclinic
_symmetry_space_group_name_Hall '-P 2ybc'
_symmetry_space_group_name_H-M 'P 1 21/c 1'
_atom_sites_solution_hydrogens geom
_atom_sites_solution_primary direct
_atom_sites_solution_secondary difmap
_cell_angle_alpha 90.00
_cell_angle_beta 111.565(2)
_cell_angle_gamma 90.00
_cell_formula_units_Z 2
_cell_length_a 7.5550(3)
_cell_length_b 10.9180(4)
_cell_length_c 8.1170(2)
_cell_measurement_reflns_used 1767
_cell_measurement_temperature 120(2)
_cell_measurement_theta_max 23.26
_cell_measurement_theta_min 1.00
_cell_volume 622.67(4)
_computing_cell_refinement 'DENZO (Otwinowski & Minor, 1997) & COLLECT (Hooft, R.W.W., 1998)'
_computing_data_collection 'COLLECT (Hooft, R.W.W., 1998)'
_computing_data_reduction 'DENZO (Otwinowski & Minor, 1997) & COLLECT (Hooft, R.W.W., 1998)'
_computing_structure_refinement 'SHELXL-97 (Sheldrick, 1997)'
_diffrn_ambient_temperature 120(2)
_diffrn_detector_area_resol_mean 9.091
_diffrn_measured_fraction_theta_full 0.709
_diffrn_measured_fraction_theta_max 0.709
_diffrn_measurement_device_type 'Bruker-Nonius 95mm CCD camera on \k-goniostat'
_diffrn_measurement_method '\f & \w scans'
_diffrn_radiation_monochromator graphite
_diffrn_radiation_source 'Bruker-Nonius FR591 rotating anode'
_diffrn_radiation_type MoK\a
_diffrn_radiation_wavelength 0.71073
_diffrn_reflns_av_R_equivalents 0.0337
_diffrn_reflns_av_sigmaI/netI 0.0220
_diffrn_reflns_limit_h_max 8
_diffrn_reflns_limit_h_min -8
_diffrn_reflns_limit_k_max 12
_diffrn_reflns_limit_k_min -12
_diffrn_reflns_limit_l_max 8
_diffrn_reflns_limit_l_min -8
_diffrn_reflns_number 5898
_diffrn_reflns_theta_full 23.32
_diffrn_reflns_theta_max 23.32
_diffrn_reflns_theta_min 3.28
_exptl_absorpt_coefficient_mu 0.109
_exptl_absorpt_correction_T_max 0.9806
_exptl_absorpt_correction_T_min 0.9576
_exptl_absorpt_correction_type multi-scan
_exptl_absorpt_process_details 'SADABS V2.10 (Sheldrick, G.M., 2003)'
_exptl_crystal_colour colourless
_exptl_crystal_density_diffrn 1.292
_exptl_crystal_density_method 'not measured'
_exptl_crystal_description plate
_exptl_crystal_F_000 264
_exptl_crystal_size_max 0.40
_exptl_crystal_size_mid 0.20
_exptl_crystal_size_min 0.18
_refine_diff_density_max 0.104
_refine_diff_density_min -0.114
_refine_diff_density_rms 0.030
_refine_ls_extinction_coef 0.054(12)
_refine_ls_extinction_expression Fc^*^=kFc[1+0.001xFc^2^\l^3^/sin(2\q)]^-1/4^
_refine_ls_extinction_method SHELXL
_refine_ls_goodness_of_fit_ref 1.081
_refine_ls_hydrogen_treatment mixed
_refine_ls_matrix_type full
_refine_ls_number_parameters 85
_refine_ls_number_reflns 635
_refine_ls_number_restraints 3
_refine_ls_restrained_S_all 1.078
_refine_ls_R_factor_all 0.0373
_refine_ls_R_factor_gt 0.0323
_refine_ls_shift/su_max 0.000
_refine_ls_shift/su_mean 0.000
_refine_ls_structure_factor_coef Fsqd
_refine_ls_weighting_details 'calc w=1/[\s^2^(Fo^2^)+(0.0404P)^2^+0.2207P] where P=(Fo^2^+2Fc^2^)/3'
_refine_ls_weighting_scheme calc
_refine_ls_wR_factor_gt 0.0793
_refine_ls_wR_factor_ref 0.0821
_reflns_number_gt 573
_reflns_number_total 635
_reflns_threshold_expression >2sigma(I)
_cod_data_source_file eCrystal-491.cif
_cod_data_source_block 06skc0058p21c
_cod_depositor_comments
;
Citation :
Callear, Samantha K. and Hursthouse, Michael B. (2008) 
University of Southampton, Crystal Structure Report Archive. 
(doi:10.5258/ecrystals/491)

More at:
http://ecrystals.chem.soton.ac.uk/491/

The following automatic conversions were performed:

'_symmetry_cell_setting' value 'Monoclinic' changed to 'monoclinic'
according to the built-in table from CIF Core dictionary named
'cif_core.dic' version 2.4.1 from 2010-06-29.

Automatic conversion script
Id: cif_fix_values 3392 2015-05-12 13:50:21Z andrius 
;
_cod_original_sg_symbol_H-M P21/c
_cod_database_code 1520170

loop_
_symmetry_equiv_pos_as_xyz
'x, y, z'
'-x, y+1/2, -z+1/2'
'-x, -y, -z'
'x, -y-1/2, z-1/2'

loop_
_atom_site_label
_atom_site_type_symbol
_atom_site_fract_x
_atom_site_fract_y
_atom_site_fract_z
_atom_site_U_iso_or_equiv
_atom_site_adp_type
_atom_site_occupancy
_atom_site_symmetry_multiplicity
_atom_site_calc_flag
_atom_site_refinement_flags
_atom_site_disorder_assembly
_atom_site_disorder_group
C1 C 0.5853(3) -0.04500(15) 0.5381(2) 0.0183(5) Uani 1 1 d . . .
O1A O 0.69757(19) -0.05058(11) 0.45558(17) 0.0233(4) Uani 1 1 d . . .
O1B O 0.5970(2) -0.10394(12) 0.67213(17) 0.0311(5) Uani 1 1 d . . .
C21 C 0.8765(3) 0.02339(17) 0.1831(3) 0.0240(5) Uani 1 1 d . . .
H21A H 0.8525 -0.0644 0.1611 0.036 Uiso 1 1 calc R . .
H21B H 0.9763 0.0355 0.3000 0.036 Uiso 1 1 calc R . .
H21C H 0.9178 0.0585 0.0920 0.036 Uiso 1 1 calc R . .
C23 C 0.7321(3) 0.21930(15) 0.2123(2) 0.0230(5) Uani 1 1 d . . .
H23A H 0.7653 0.2565 0.1176 0.035 Uiso 1 1 calc R . .
H23B H 0.8368 0.2313 0.3262 0.035 Uiso 1 1 calc R . .
H23C H 0.6165 0.2579 0.2160 0.035 Uiso 1 1 calc R . .
C24 C 0.5355(3) 0.06550(15) 0.0074(2) 0.0192(5) Uani 1 1 d . . .
H24A H 0.5763 0.0838 -0.0928 0.023 Uiso 1 1 calc R . .
H24B H 0.4307 0.1222 0.0002 0.023 Uiso 1 1 calc R . .
N22 N 0.6980(2) 0.08541(12) 0.17743(18) 0.0173(4) Uani 1 1 d . . .
H22 H 0.6646 0.0527 0.2677 0.033(6) Uiso 1 1 calc R . .
O1W O 0.88147(19) -0.26642(13) 0.43368(19) 0.0317(5) Uani 1 1 d D . .
H1W H 0.802(3) -0.3006(19) 0.343(3) 0.046(8) Uiso 1 1 d D . .
H2W H 0.827(4) -0.2021(18) 0.451(3) 0.050(7) Uiso 1 1 d D . .

loop_
_atom_site_aniso_label
_atom_site_aniso_U_11
_atom_site_aniso_U_22
_atom_site_aniso_U_33
_atom_site_aniso_U_23
_atom_site_aniso_U_13
_atom_site_aniso_U_12
C1 0.0198(10) 0.0201(9) 0.0167(9) -0.0015(8) 0.0087(9) -0.0016(8)
O1A 0.0241(9) 0.0261(7) 0.0241(8) 0.0044(5) 0.0142(7) 0.0060(5)
O1B 0.0301(9) 0.0410(8) 0.0272(8) 0.0176(6) 0.0162(7) 0.0145(7)
C21 0.0172(11) 0.0268(10) 0.0285(11) -0.0007(8) 0.0090(10) 0.0003(8)
C23 0.0260(11) 0.0222(9) 0.0213(9) -0.0044(7) 0.0092(9) -0.0044(8)
C24 0.0201(11) 0.0213(9) 0.0149(9) 0.0008(7) 0.0047(9) -0.0021(7)
N22 0.0173(9) 0.0202(8) 0.0151(8) -0.0010(6) 0.0067(7) -0.0026(6)
O1W 0.0254(9) 0.0276(8) 0.0333(9) -0.0098(7) 0.0006(8) 0.0050(7)

loop_
_atom_type_symbol
_atom_type_description
_atom_type_scat_dispersion_real
_atom_type_scat_dispersion_imag
_atom_type_scat_source
C C 0.0033 0.0016 'International Tables Vol C Tables 4.2.6.8 and 6.1.1.4'
H H 0.0000 0.0000 'International Tables Vol C Tables 4.2.6.8 and 6.1.1.4'
N N 0.0061 0.0033 'International Tables Vol C Tables 4.2.6.8 and 6.1.1.4'
O O 0.0106 0.0060 'International Tables Vol C Tables 4.2.6.8 and 6.1.1.4'

loop_
_geom_angle_atom_site_label_1
_geom_angle_atom_site_label_2
_geom_angle_atom_site_label_3
_geom_angle
_geom_angle_site_symmetry_1
_geom_angle_site_symmetry_3
O1B C1 O1A 126.62(16) . .
O1B C1 C1 117.27(17) . 3_656
O1A C1 C1 116.11(17) . 3_656
N22 C21 H21A 109.5 . .
N22 C21 H21B 109.5 . .
H21A C21 H21B 109.5 . .
N22 C21 H21C 109.5 . .
H21A C21 H21C 109.5 . .
H21B C21 H21C 109.5 . .
N22 C23 H23A 109.5 . .
N22 C23 H23B 109.5 . .
H23A C23 H23B 109.5 . .
N22 C23 H23C 109.5 . .
H23A C23 H23C 109.5 . .
H23B C23 H23C 109.5 . .
N22 C24 C24 111.00(17) . 3_655
N22 C24 H24A 109.4 . .
C24 C24 H24A 109.4 3_655 .
N22 C24 H24B 109.4 . .
C24 C24 H24B 109.4 3_655 .
H24A C24 H24B 108.0 . .
C24 N22 C23 110.17(14) . .
C24 N22 C21 112.95(13) . .
C23 N22 C21 110.30(13) . .
C24 N22 H22 107.7 . .
C23 N22 H22 107.7 . .
C21 N22 H22 107.7 . .
H1W O1W H2W 106(2) . .

loop_
_geom_bond_atom_site_label_1
_geom_bond_atom_site_label_2
_geom_bond_distance
_geom_bond_site_symmetry_2
C1 O1B 1.239(2) .
C1 O1A 1.261(2) .
C1 C1 1.557(4) 3_656
C21 N22 1.495(2) .
C21 H21A 0.9800 .
C21 H21B 0.9800 .
C21 H21C 0.9800 .
C23 N22 1.493(2) .
C23 H23A 0.9800 .
C23 H23B 0.9800 .
C23 H23C 0.9800 .
C24 N22 1.488(2) .
C24 C24 1.517(3) 3_655
C24 H24A 0.9900 .
C24 H24B 0.9900 .
N22 H22 0.9300 .
O1W H1W 0.847(16) .
O1W H2W 0.852(17) .

loop_
_geom_hbond_atom_site_label_D
_geom_hbond_atom_site_label_H
_geom_hbond_atom_site_label_A
_geom_hbond_distance_DH
_geom_hbond_distance_HA
_geom_hbond_distance_DA
_geom_hbond_angle_DHA
_geom_hbond_site_symmetry_A
N22 H22 O1A 0.93 1.84 2.7032(17) 153.7 .
O1W H2W O1A 0.852(17) 1.929(18) 2.7743(17) 172(2) .
N22 H22 O1B 0.93 2.27 2.9158(18) 125.7 3_656
O1W H1W O1B 0.847(16) 1.957(18) 2.7883(19) 167(2) 4
